data_7050447
loop_
_publ_author_name
'Mijatovic, Ivan'
'Kickelbick, Guido'
'Puchberger, Michael'
'Schubert, Ulrich'

_publ_section_title
;
 Preservation of the cluster core upon formation of
 Ti3O(OPri)8(benzoate)2 from Ti3O(OR)10
;
_journal_issue 1
_journal_name_full 'New Journal of Chemistry'
_journal_page_first 3
_journal_paper_doi 10.1039/b208255a
_journal_volume 27
_journal_year 2003
_chemical_formula_sum 'C38 H66 O13 Ti3'
_chemical_formula_weight 874.61
_space_group_IT_number 14
_symmetry_cell_setting monoclinic
_symmetry_space_group_name_Hall '-P 2ybc'
_symmetry_space_group_name_H-M 'P 1 21/c 1'
_atom_sites_solution_hydrogens geom
_atom_sites_solution_primary direct
_atom_sites_solution_secondary difmap
_audit_creation_method SHELXL-97
_cell_angle_alpha 90.00
_cell_angle_beta 115.1290(10)
_cell_angle_gamma 90.00
_cell_formula_units_Z 4
_cell_length_a 11.9142(7)
_cell_length_b 37.930(2)
_cell_length_c 11.4083(7)
_cell_measurement_reflns_used 7242
_cell_measurement_temperature 294(2)
_cell_measurement_theta_max 28.273
_cell_measurement_theta_min 2.334
_cell_volume 4667.5(5)
_computing_cell_refinement 'Siemens SAINT Software'
_computing_data_collection 'Siemens SMART Software'
_computing_data_reduction 'Siemens SAINT Software'
_computing_molecular_graphics 'Siemens SHELXTL Software'
_computing_publication_material 'Siemens SHELXTL Software'
_computing_structure_refinement 'SHELXL-97 (Sheldrick, 1997)'
_computing_structure_solution 'SHELXS-97 (Sheldrick, 1990)'
_diffrn_ambient_temperature 294(2)
_diffrn_measured_fraction_theta_full 0.990
_diffrn_measured_fraction_theta_max 0.990
_diffrn_measurement_device 'Siemens SMART CCD Detector'
_diffrn_measurement_method omega-scans
_diffrn_radiation_monochromator graphite
_diffrn_radiation_source 'fine-focus sealed tube'
_diffrn_radiation_type MoK\a
_diffrn_radiation_wavelength 0.71073
_diffrn_reflns_av_R_equivalents 0.0253
_diffrn_reflns_av_sigmaI/netI 0.0325
_diffrn_reflns_limit_h_max 15
_diffrn_reflns_limit_h_min -15
_diffrn_reflns_limit_k_max 50
_diffrn_reflns_limit_k_min -48
_diffrn_reflns_limit_l_max 13
_diffrn_reflns_limit_l_min -15
_diffrn_reflns_number 31682
_diffrn_reflns_theta_full 28.28
_diffrn_reflns_theta_max 28.28
_diffrn_reflns_theta_min 1.96
_diffrn_standards_interval_time 20
_exptl_absorpt_coefficient_mu 0.555
_exptl_absorpt_correction_T_max 0.8336
_exptl_absorpt_correction_T_min 0.6906
_exptl_crystal_colour colorless
_exptl_crystal_density_diffrn 1.245
_exptl_crystal_density_method 'not measured'
_exptl_crystal_description irregular
_exptl_crystal_F_000 1856
_exptl_crystal_size_max 0.72
_exptl_crystal_size_mid 0.42
_exptl_crystal_size_min 0.34
_refine_diff_density_max 0.748
_refine_diff_density_min -0.461
_refine_diff_density_rms 0.059
_refine_ls_extinction_coef 0.0027(2)
_refine_ls_extinction_expression Fc^*^==kFc[1+0.001xFc^2^\l^3^/sin(2\q)]^-1/4^
_refine_ls_extinction_method SHELXL
_refine_ls_goodness_of_fit_ref 1.061
_refine_ls_hydrogen_treatment mixed
_refine_ls_matrix_type full
_refine_ls_number_parameters 488
_refine_ls_number_reflns 11463
_refine_ls_number_restraints 0
_refine_ls_restrained_S_all 1.061
_refine_ls_R_factor_all 0.0655
_refine_ls_R_factor_gt 0.0517
_refine_ls_shift/su_max 0.001
_refine_ls_shift/su_mean 0.000
_refine_ls_structure_factor_coef Fsqd
_refine_ls_weighting_details 'calc w==1/[\s^2^(Fo^2^)+(0.0432P)^2^+4.7340P] where P==(Fo^2^+2Fc^2^)/3'
_refine_ls_weighting_scheme calc
_refine_ls_wR_factor_gt 0.1178
_refine_ls_wR_factor_ref 0.1242
_reflns_number_gt 9324
_reflns_number_total 11463
_reflns_threshold_expression >2sigma(I)
_cod_data_source_file b208255a.txt
_cod_data_source_block im2
_cod_original_cell_volume 4667.6(5)
_cod_original_sg_symbol_H-M P2(1)/c
_cod_database_code 7050447

loop_
_symmetry_equiv_pos_as_xyz
'x, y, z'
'-x, y+1/2, -z+1/2'
'-x, -y, -z'
'x, -y-1/2, z-1/2'

loop_
_atom_site_label
_atom_site_type_symbol
_atom_site_fract_x
_atom_site_fract_y
_atom_site_fract_z
_atom_site_U_iso_or_equiv
_atom_site_adp_type
_atom_site_occupancy
_atom_site_symmetry_multiplicity
_atom_site_calc_flag
_atom_site_refinement_flags
_atom_site_disorder_assembly
_atom_site_disorder_group
Ti1 Ti 0.68485(4) 0.093426(11) 0.51840(4) 0.02704(10) Uani 1 1 d . . .
O1 O 0.72385(15) 0.04991(4) 0.48732(16) 0.0339(4) Uani 1 1 d . . .
Ti2 Ti 0.52375(4) 0.159345(12) 0.62369(4) 0.03421(11) Uani 1 1 d . . .
C2 C 0.8292(3) -0.00432(8) 0.4916(4) 0.0606(8) Uani 1 1 d . . .
H2A H 0.9057 0.0052 0.5546 0.091 Uiso 1 1 calc R . .
H2B H 0.8230 0.0001 0.4062 0.091 Uiso 1 1 calc R . .
H2C H 0.8273 -0.0293 0.5046 0.091 Uiso 1 1 calc R . .
Ti3 Ti 0.80676(4) 0.153761(10) 0.72331(4) 0.02710(10) Uani 1 1 d . . .
C3 C 0.7211(3) 0.01305(7) 0.5064(2) 0.0398(6) Uani 1 1 d . . .
H3A H 0.7289 0.0087 0.5942 0.048 Uiso 1 1 calc R . .
C4 C 0.5975(3) -0.00115(8) 0.4098(3) 0.0539(7) Uani 1 1 d . . .
H4A H 0.5317 0.0104 0.4221 0.081 Uiso 1 1 calc R . .
H4B H 0.5937 -0.0261 0.4227 0.081 Uiso 1 1 calc R . .
H4C H 0.5888 0.0032 0.3235 0.081 Uiso 1 1 calc R . .
O5 O 0.68109(17) 0.11443(5) 0.37509(16) 0.0379(4) Uani 1 1 d . . .
C6 C 0.7631(4) 0.15692(10) 0.2785(4) 0.0800(12) Uani 1 1 d . . .
H6A H 0.8413 0.1566 0.3533 0.120 Uiso 1 1 calc R . .
H6B H 0.7494 0.1798 0.2391 0.120 Uiso 1 1 calc R . .
H6C H 0.7637 0.1396 0.2175 0.120 Uiso 1 1 calc R . .
C7 C 0.6606(3) 0.14859(8) 0.3187(3) 0.0528(8) Uani 1 1 d . . .
H7A H 0.6615 0.1660 0.3826 0.063 Uiso 1 1 calc R . .
C8 C 0.5366(4) 0.14905(14) 0.2054(5) 0.1079(18) Uani 1 1 d . . .
H8A H 0.4734 0.1440 0.2341 0.162 Uiso 1 1 calc R . .
H8B H 0.5346 0.1315 0.1437 0.162 Uiso 1 1 calc R . .
H8C H 0.5222 0.1719 0.1654 0.162 Uiso 1 1 calc R . .
O9 O 0.49625(15) 0.08396(5) 0.43413(16) 0.0356(4) Uani 1 1 d . . .
C10 C 0.4005(2) 0.10002(6) 0.4247(2) 0.0300(5) Uani 1 1 d . . .
O11 O 0.39775(16) 0.12815(5) 0.48158(18) 0.0459(5) Uani 1 1 d . . .
C12 C 0.2774(2) 0.08427(7) 0.3374(2) 0.0346(5) Uani 1 1 d . . .
C13 C 0.2700(2) 0.05823(7) 0.2489(3) 0.0441(6) Uani 1 1 d . . .
H13A H 0.3415 0.0503 0.2435 0.053 Uiso 1 1 calc R . .
C14 C 0.1558(3) 0.04403(9) 0.1685(3) 0.0577(8) Uani 1 1 d . . .
H14A H 0.1509 0.0268 0.1086 0.069 Uiso 1 1 calc R . .
C15 C 0.0497(3) 0.05535(9) 0.1768(3) 0.0552(8) Uani 1 1 d . . .
H15A H -0.0266 0.0456 0.1230 0.066 Uiso 1 1 calc R . .
C16 C 0.0562(3) 0.08101(9) 0.2645(3) 0.0517(7) Uani 1 1 d . . .
H16A H -0.0156 0.0884 0.2705 0.062 Uiso 1 1 calc R . .
C17 C 0.1695(2) 0.09602(8) 0.3442(3) 0.0420(6) Uani 1 1 d . . .
H17A H 0.1733 0.1138 0.4019 0.050 Uiso 1 1 calc R . .
O18 O 0.4739(2) 0.14076(7) 0.7368(2) 0.0669(7) Uani 1 1 d . . .
C19 C 0.3697(4) 0.09284(14) 0.7769(7) 0.132(3) Uani 1 1 d . . .
H19A H 0.4446 0.0805 0.7903 0.198 Uiso 1 1 calc R . .
H19B H 0.3058 0.0867 0.6937 0.198 Uiso 1 1 calc R . .
H19C H 0.3442 0.0864 0.8433 0.198 Uiso 1 1 calc R . .
C20 C 0.3911(5) 0.12937(13) 0.7817(7) 0.115(2) Uani 1 1 d . . .
H20A H 0.4435 0.1316 0.8747 0.138 Uiso 1 1 calc R . .
C21 C 0.2989(5) 0.15433(16) 0.7710(8) 0.156(3) Uani 1 1 d . . .
H21A H 0.3329 0.1777 0.7806 0.233 Uiso 1 1 calc R . .
H21B H 0.2713 0.1501 0.8375 0.233 Uiso 1 1 calc R . .
H21C H 0.2301 0.1522 0.6876 0.233 Uiso 1 1 calc R . .
O22 O 0.4408(2) 0.19734(6) 0.5445(2) 0.0753(8) Uani 1 1 d . . .
C23 C 0.3335(6) 0.2146(2) 0.3267(5) 0.149(3) Uani 1 1 d . . .
H23A H 0.3683 0.1928 0.3154 0.224 Uiso 1 1 calc R . .
H23B H 0.3732 0.2339 0.3048 0.224 Uiso 1 1 calc R . .
H23C H 0.2463 0.2150 0.2714 0.224 Uiso 1 1 calc R . .
C24 C 0.3514(7) 0.21780(18) 0.4525(5) 0.149(3) Uani 1 1 d . . .
H24A H 0.2830 0.2020 0.4429 0.179 Uiso 1 1 calc R . .
C25 C 0.3074(7) 0.2455(2) 0.4976(6) 0.189(4) Uani 1 1 d . . .
H25A H 0.3263 0.2418 0.5873 0.283 Uiso 1 1 calc R . .
H25B H 0.2192 0.2473 0.4487 0.283 Uiso 1 1 calc R . .
H25C H 0.3458 0.2670 0.4884 0.283 Uiso 1 1 calc R . .
O26 O 0.85082(14) 0.11194(4) 0.64387(15) 0.0307(3) Uani 1 1 d . . .
C27 C 0.9965(3) 0.09088(9) 0.5625(3) 0.0548(8) Uani 1 1 d . . .
H27A H 0.9826 0.1119 0.5114 0.082 Uiso 1 1 calc R . .
H27B H 0.9404 0.0728 0.5122 0.082 Uiso 1 1 calc R . .
H27C H 1.0803 0.0830 0.5885 0.082 Uiso 1 1 calc R . .
C28 C 0.9749(2) 0.09859(7) 0.6816(3) 0.0412(6) Uani 1 1 d . . .
H28A H 1.0333 0.1171 0.7313 0.049 Uiso 1 1 calc R . .
C29 C 0.9959(3) 0.06696(9) 0.7691(3) 0.0592(8) Uani 1 1 d . . .
H29A H 0.9817 0.0735 0.8430 0.089 Uiso 1 1 calc R . .
H29B H 1.0797 0.0589 0.7974 0.089 Uiso 1 1 calc R . .
H29C H 0.9397 0.0484 0.7225 0.089 Uiso 1 1 calc R . .
O30 O 0.67424(15) 0.07174(4) 0.68611(15) 0.0312(3) Uani 1 1 d . . .
C31 C 0.71187(19) 0.08465(6) 0.7988(2) 0.0276(4) Uani 1 1 d . . .
O32 O 0.76151(15) 0.11437(4) 0.83349(15) 0.0316(3) Uani 1 1 d . . .
C32 C 0.6977(2) 0.06234(6) 0.9009(2) 0.0299(5) Uani 1 1 d . . .
C33 C 0.7165(2) 0.07721(7) 1.0196(2) 0.0383(5) Uani 1 1 d . . .
H33A H 0.7387 0.1008 1.0360 0.046 Uiso 1 1 calc R . .
C34 C 0.7020(3) 0.05679(9) 1.1129(3) 0.0518(7) Uani 1 1 d . . .
H34A H 0.7137 0.0667 1.1918 0.062 Uiso 1 1 calc R . .
C35 C 0.6701(3) 0.02167(9) 1.0887(3) 0.0601(8) Uani 1 1 d . . .
H35A H 0.6612 0.0080 1.1518 0.072 Uiso 1 1 calc R . .
C36 C 0.6515(3) 0.00679(8) 0.9713(3) 0.0598(8) Uani 1 1 d . . .
H36A H 0.6299 -0.0169 0.9554 0.072 Uiso 1 1 calc R . .
C37 C 0.6650(3) 0.02719(7) 0.8769(3) 0.0424(6) Uani 1 1 d . . .
H37A H 0.6521 0.0172 0.7977 0.051 Uiso 1 1 calc R . .
O38 O 0.67737(14) 0.18256(4) 0.75125(15) 0.0314(3) Uani 1 1 d . . .
C39 C 0.6443(4) 0.19852(11) 0.9388(3) 0.0757(12) Uani 1 1 d . . .
H39A H 0.6802 0.1765 0.9781 0.114 Uiso 1 1 calc R . .
H39B H 0.5562 0.1958 0.8919 0.114 Uiso 1 1 calc R . .
H39C H 0.6618 0.2161 1.0048 0.114 Uiso 1 1 calc R . .
C40 C 0.6989(2) 0.20981(7) 0.8468(2) 0.0390(6) Uani 1 1 d . . .
H40A H 0.7886 0.2124 0.8967 0.047 Uiso 1 1 calc R . .
C41 C 0.6478(4) 0.24438(8) 0.7819(4) 0.0719(11) Uani 1 1 d . . .
H41A H 0.6853 0.2504 0.7249 0.108 Uiso 1 1 calc R . .
H41B H 0.6658 0.2624 0.8463 0.108 Uiso 1 1 calc R . .
H41C H 0.5597 0.2424 0.7329 0.108 Uiso 1 1 calc R . .
O44 O 0.94335(15) 0.15847(4) 0.87356(16) 0.0353(4) Uani 1 1 d . . .
C45 C 1.1477(3) 0.14316(11) 1.0271(3) 0.0674(10) Uani 1 1 d . . .
H45A H 1.1555 0.1277 0.9644 0.101 Uiso 1 1 calc R . .
H45B H 1.1944 0.1339 1.1124 0.101 Uiso 1 1 calc R . .
H45C H 1.1790 0.1661 1.0206 0.101 Uiso 1 1 calc R . .
C46 C 1.0139(2) 0.14609(8) 1.0018(2) 0.0413(6) Uani 1 1 d . . .
H46A H 0.9841 0.1225 1.0087 0.050 Uiso 1 1 calc R . .
C47 C 0.9924(4) 0.16980(11) 1.0964(3) 0.0767(12) Uani 1 1 d . . .
H47A H 0.9055 0.1705 1.0758 0.115 Uiso 1 1 calc R . .
H47B H 1.0209 0.1932 1.0911 0.115 Uiso 1 1 calc R . .
H47C H 1.0373 0.1609 1.1827 0.115 Uiso 1 1 calc R . .
O48 O 0.85299(16) 0.18737(5) 0.64024(17) 0.0399(4) Uani 1 1 d . . .
C49 C 0.9451(4) 0.24287(11) 0.7282(5) 0.0864(13) Uani 1 1 d . . .
H49A H 0.9264 0.2387 0.8010 0.130 Uiso 1 1 calc R . .
H49B H 0.8780 0.2555 0.6625 0.130 Uiso 1 1 calc R . .
H49C H 1.0198 0.2565 0.7553 0.130 Uiso 1 1 calc R . .
C50 C 0.9628(3) 0.20817(9) 0.6745(3) 0.0593(8) Uani 1 1 d . . .
H50A H 1.0308 0.1958 0.7440 0.071 Uiso 1 1 calc R . .
C51 C 0.9954(4) 0.21115(14) 0.5634(5) 0.0960(15) Uani 1 1 d . . .
H51A H 1.0065 0.1880 0.5359 0.144 Uiso 1 1 calc R . .
H51B H 1.0709 0.2243 0.5889 0.144 Uiso 1 1 calc R . .
H51C H 0.9299 0.2230 0.4933 0.144 Uiso 1 1 calc R . .
O60 O 0.64387(13) 0.13864(4) 0.58304(14) 0.0279(3) Uani 1 1 d . . .

loop_
_atom_site_aniso_label
_atom_site_aniso_U_11
_atom_site_aniso_U_22
_atom_site_aniso_U_33
_atom_site_aniso_U_23
_atom_site_aniso_U_13
_atom_site_aniso_U_12
Ti1 0.02730(19) 0.0289(2) 0.02582(19) -0.00173(15) 0.01218(15) 0.00182(15)
O1 0.0361(9) 0.0309(8) 0.0358(9) -0.0022(7) 0.0166(7) 0.0038(7)
Ti2 0.0265(2) 0.0372(2) 0.0371(2) -0.01022(18) 0.01167(17) 0.00259(16)
C2 0.066(2) 0.0422(16) 0.076(2) -0.0029(15) 0.0318(18) 0.0174(14)
Ti3 0.02598(19) 0.0279(2) 0.02721(19) -0.00068(15) 0.01114(15) -0.00250(15)
C3 0.0569(16) 0.0305(12) 0.0380(13) 0.0042(10) 0.0259(12) 0.0061(11)
C4 0.0646(19) 0.0404(16) 0.0639(19) -0.0081(14) 0.0343(16) -0.0114(13)
O5 0.0505(10) 0.0369(9) 0.0301(8) 0.0023(7) 0.0207(8) 0.0052(8)
C6 0.120(4) 0.063(2) 0.077(3) 0.0146(19) 0.061(3) -0.008(2)
C7 0.089(2) 0.0383(15) 0.0403(15) 0.0071(11) 0.0369(16) 0.0143(14)
C8 0.089(3) 0.121(4) 0.093(3) 0.056(3) 0.019(3) 0.034(3)
O9 0.0288(8) 0.0361(9) 0.0366(9) -0.0067(7) 0.0085(7) 0.0008(7)
C10 0.0284(11) 0.0321(12) 0.0269(10) -0.0023(9) 0.0092(9) -0.0008(9)
O11 0.0286(9) 0.0507(11) 0.0515(11) -0.0208(9) 0.0105(8) -0.0012(8)
C12 0.0293(11) 0.0376(13) 0.0305(11) -0.0001(9) 0.0066(9) -0.0020(9)
C13 0.0359(13) 0.0424(14) 0.0453(14) -0.0068(12) 0.0090(11) 0.0012(11)
C14 0.0456(16) 0.0550(18) 0.0527(17) -0.0189(14) 0.0017(13) -0.0005(13)
C15 0.0334(14) 0.0609(19) 0.0523(17) -0.0027(14) -0.0002(12) -0.0062(13)
C16 0.0303(13) 0.066(2) 0.0522(17) -0.0018(14) 0.0108(12) -0.0019(12)
C17 0.0313(12) 0.0526(16) 0.0377(13) -0.0051(11) 0.0103(10) -0.0005(11)
O18 0.0542(13) 0.1011(19) 0.0611(13) -0.0311(13) 0.0396(11) -0.0332(13)
C19 0.061(3) 0.089(4) 0.222(7) 0.043(4) 0.037(4) -0.007(2)
C20 0.138(5) 0.089(3) 0.191(6) 0.004(4) 0.139(5) -0.012(3)
C21 0.106(4) 0.117(5) 0.311(10) -0.039(5) 0.153(6) -0.016(3)
O22 0.0574(14) 0.0481(13) 0.0763(16) -0.0155(11) -0.0143(12) 0.0208(10)
C23 0.140(6) 0.216(8) 0.085(4) 0.021(4) 0.041(4) 0.046(5)
C24 0.185(6) 0.161(6) 0.066(3) 0.022(3) 0.018(3) 0.132(5)
C25 0.184(7) 0.183(7) 0.121(5) -0.025(5) -0.010(5) 0.134(6)
O26 0.0238(7) 0.0351(9) 0.0344(8) -0.0026(7) 0.0136(6) 0.0009(6)
C27 0.0420(15) 0.066(2) 0.0676(19) -0.0108(16) 0.0340(15) 0.0013(14)
C28 0.0251(11) 0.0484(15) 0.0487(15) -0.0055(12) 0.0145(10) 0.0022(10)
C29 0.0498(17) 0.062(2) 0.0548(18) 0.0057(15) 0.0119(14) 0.0195(15)
O30 0.0352(8) 0.0307(8) 0.0287(8) -0.0019(6) 0.0146(7) -0.0034(6)
C31 0.0229(10) 0.0322(11) 0.0284(10) 0.0018(8) 0.0116(8) 0.0005(8)
O32 0.0352(8) 0.0305(8) 0.0290(8) -0.0005(6) 0.0136(7) -0.0045(6)
C32 0.0250(10) 0.0352(12) 0.0307(11) 0.0026(9) 0.0129(9) 0.0003(9)
C33 0.0431(14) 0.0398(14) 0.0340(12) -0.0022(10) 0.0185(11) -0.0048(11)
C34 0.0578(18) 0.068(2) 0.0374(14) 0.0006(13) 0.0278(13) -0.0056(15)
C35 0.079(2) 0.065(2) 0.0496(17) 0.0121(15) 0.0403(17) -0.0100(17)
C36 0.091(2) 0.0414(16) 0.0603(19) 0.0044(14) 0.0445(18) -0.0161(16)
C37 0.0532(16) 0.0392(14) 0.0408(14) -0.0015(11) 0.0258(12) -0.0080(11)
O38 0.0305(8) 0.0321(8) 0.0305(8) -0.0065(6) 0.0118(7) -0.0013(6)
C39 0.096(3) 0.090(3) 0.059(2) -0.0371(19) 0.050(2) -0.032(2)
C40 0.0384(13) 0.0352(13) 0.0410(13) -0.0137(10) 0.0145(11) -0.0047(10)
C41 0.072(2) 0.0365(16) 0.083(2) -0.0143(16) 0.0097(19) 0.0072(15)
O44 0.0311(8) 0.0380(9) 0.0309(8) 0.0011(7) 0.0076(7) -0.0034(7)
C45 0.0426(17) 0.093(3) 0.0530(19) 0.0123(18) 0.0069(14) 0.0082(17)
C46 0.0392(13) 0.0454(15) 0.0319(12) 0.0041(11) 0.0079(10) 0.0022(11)
C47 0.087(3) 0.093(3) 0.0360(16) -0.0010(17) 0.0123(17) 0.033(2)
O48 0.0411(10) 0.0394(10) 0.0394(9) 0.0047(7) 0.0173(8) -0.0099(7)
C49 0.092(3) 0.063(2) 0.108(3) -0.021(2) 0.047(3) -0.039(2)
C50 0.0531(18) 0.062(2) 0.067(2) 0.0053(16) 0.0284(16) -0.0199(15)
C51 0.090(3) 0.116(4) 0.109(3) -0.004(3) 0.069(3) -0.033(3)
O60 0.0258(7) 0.0310(8) 0.0262(7) -0.0024(6) 0.0103(6) 0.0006(6)

loop_
_atom_type_symbol
_atom_type_description
_atom_type_scat_dispersion_real
_atom_type_scat_dispersion_imag
_atom_type_scat_source
C C 0.0033 0.0016 'International Tables Vol C Tables 4.2.6.8 and 6.1.1.4'
H H 0.0000 0.0000 'International Tables Vol C Tables 4.2.6.8 and 6.1.1.4'
O O 0.0106 0.0060 'International Tables Vol C Tables 4.2.6.8 and 6.1.1.4'
Ti Ti 0.2776 0.4457 'International Tables Vol C Tables 4.2.6.8 and 6.1.1.4'

loop_
_geom_angle_atom_site_label_1
_geom_angle_atom_site_label_2
_geom_angle_atom_site_label_3
_geom_angle
_geom_angle_site_symmetry_1
_geom_angle_site_symmetry_3
_geom_angle_publ_flag
O1 Ti1 O5 97.84(8) . . ?
O1 Ti1 O60 169.87(7) . . ?
O5 Ti1 O60 92.25(7) . . ?
O1 Ti1 O26 101.73(7) . . ?
O5 Ti1 O26 97.44(8) . . ?
O60 Ti1 O26 76.08(6) . . ?
O1 Ti1 O9 94.01(7) . . ?
O5 Ti1 O9 92.96(8) . . ?
O60 Ti1 O9 86.17(6) . . ?
O26 Ti1 O9 159.71(7) . . ?
O1 Ti1 O30 86.64(7) . . ?
O5 Ti1 O30 174.37(7) . . ?
O60 Ti1 O30 83.32(6) . . ?
O26 Ti1 O30 84.91(6) . . ?
O9 Ti1 O30 83.31(7) . . ?
O1 Ti1 Ti3 137.72(6) . . ?
O5 Ti1 Ti3 100.25(6) . . ?
O60 Ti1 Ti3 38.22(4) . . ?
O26 Ti1 Ti3 38.24(4) . . ?
O9 Ti1 Ti3 122.63(5) . . ?
O30 Ti1 Ti3 78.41(4) . . ?
C3 O1 Ti1 148.66(15) . . ?
O22 Ti2 O18 114.10(14) . . ?
O22 Ti2 O60 122.78(12) . . ?
O18 Ti2 O60 122.95(10) . . ?
O22 Ti2 O38 98.86(9) . . ?
O18 Ti2 O38 97.53(8) . . ?
O60 Ti2 O38 78.64(7) . . ?
O22 Ti2 O11 90.20(9) . . ?
O18 Ti2 O11 89.27(9) . . ?
O60 Ti2 O11 86.65(7) . . ?
O38 Ti2 O11 165.23(7) . . ?
O22 Ti2 Ti3 122.25(9) . . ?
O18 Ti2 Ti3 110.86(8) . . ?
O60 Ti2 Ti3 38.92(5) . . ?
O38 Ti2 Ti3 40.39(5) . . ?
O11 Ti2 Ti3 124.86(5) . . ?
O44 Ti3 O48 94.33(8) . . ?
O44 Ti3 O26 101.79(7) . . ?
O48 Ti3 O26 97.15(8) . . ?
O44 Ti3 O60 164.69(7) . . ?
O48 Ti3 O60 100.98(7) . . ?
O26 Ti3 O60 76.31(6) . . ?
O44 Ti3 O38 103.73(7) . . ?
O48 Ti3 O38 97.13(8) . . ?
O26 Ti3 O38 149.59(6) . . ?
O60 Ti3 O38 74.69(6) . . ?
O44 Ti3 O32 82.13(7) . . ?
O48 Ti3 O32 176.45(7) . . ?
O26 Ti3 O32 83.90(6) . . ?
O60 Ti3 O32 82.56(6) . . ?
O38 Ti3 O32 83.49(7) . . ?
O44 Ti3 Ti2 138.61(6) . . ?
O48 Ti3 Ti2 106.74(6) . . ?
O26 Ti3 Ti2 110.13(5) . . ?
O60 Ti3 Ti2 35.57(4) . . ?
O38 Ti3 Ti2 39.74(4) . . ?
O32 Ti3 Ti2 75.96(4) . . ?
O44 Ti3 Ti1 136.31(6) . . ?
O48 Ti3 Ti1 105.68(6) . . ?
O26 Ti3 Ti1 38.41(4) . . ?
O60 Ti3 Ti1 38.28(4) . . ?
O38 Ti3 Ti1 111.54(5) . . ?
O32 Ti3 Ti1 77.25(4) . . ?
Ti2 Ti3 Ti1 71.828(13) . . ?
O1 C3 C4 108.5(2) . . ?
O1 C3 C2 109.6(2) . . ?
C4 C3 C2 111.9(2) . . ?
C7 O5 Ti1 138.37(16) . . ?
O5 C7 C8 108.6(3) . . ?
O5 C7 C6 108.8(3) . . ?
C8 C7 C6 111.4(3) . . ?
C10 O9 Ti1 136.36(15) . . ?
O11 C10 O9 126.1(2) . . ?
O11 C10 C12 116.6(2) . . ?
O9 C10 C12 117.3(2) . . ?
C10 O11 Ti2 136.58(16) . . ?
C13 C12 C17 119.5(2) . . ?
C13 C12 C10 120.5(2) . . ?
C17 C12 C10 120.0(2) . . ?
C14 C13 C12 119.9(3) . . ?
C15 C14 C13 120.4(3) . . ?
C16 C15 C14 120.1(3) . . ?
C15 C16 C17 120.4(3) . . ?
C16 C17 C12 119.7(3) . . ?
C20 O18 Ti2 156.6(4) . . ?
O18 C20 C19 116.5(4) . . ?
O18 C20 C21 114.5(5) . . ?
C19 C20 C21 122.3(5) . . ?
C24 O22 Ti2 159.5(4) . . ?
C23 C24 C25 123.3(5) . . ?
C23 C24 O22 118.6(5) . . ?
C25 C24 O22 116.3(5) . . ?
C28 O26 Ti3 125.02(15) . . ?
C28 O26 Ti1 131.46(15) . . ?
Ti3 O26 Ti1 103.35(7) . . ?
O26 C28 C29 109.7(2) . . ?
O26 C28 C27 110.0(2) . . ?
C29 C28 C27 113.3(3) . . ?
C31 O30 Ti1 129.09(14) . . ?
O32 C31 O30 125.7(2) . . ?
O32 C31 C32 116.95(19) . . ?
O30 C31 C32 117.4(2) . . ?
C31 O32 Ti3 129.57(14) . . ?
C37 C32 C33 119.8(2) . . ?
C37 C32 C31 120.2(2) . . ?
C33 C32 C31 119.9(2) . . ?
C34 C33 C32 120.0(3) . . ?
C35 C34 C33 119.9(3) . . ?
C34 C35 C36 120.3(3) . . ?
C35 C36 C37 120.0(3) . . ?
C32 C37 C36 120.0(3) . . ?
C40 O38 Ti2 132.85(14) . . ?
C40 O38 Ti3 127.09(14) . . ?
Ti2 O38 Ti3 99.86(7) . . ?
O38 C40 C41 110.3(2) . . ?
O38 C40 C39 109.3(2) . . ?
C41 C40 C39 112.7(3) . . ?
C46 O44 Ti3 147.78(16) . . ?
O44 C46 C45 109.8(2) . . ?
O44 C46 C47 109.5(2) . . ?
C45 C46 C47 113.3(3) . . ?
C50 O48 Ti3 133.72(18) . . ?
O48 C50 C51 110.5(3) . . ?
O48 C50 C49 108.9(3) . . ?
C51 C50 C49 114.5(3) . . ?
Ti2 O60 Ti3 105.51(7) . . ?
Ti2 O60 Ti1 141.92(9) . . ?
Ti3 O60 Ti1 103.51(7) . . ?

loop_
_geom_bond_atom_site_label_1
_geom_bond_atom_site_label_2
_geom_bond_distance
_geom_bond_site_symmetry_2
_geom_bond_publ_flag
Ti1 O1 1.7905(16) . ?
Ti1 O5 1.8021(17) . ?
Ti1 O60 2.0073(16) . ?
Ti1 O26 2.0120(16) . ?
Ti1 O9 2.0659(16) . ?
Ti1 O30 2.1351(16) . ?
Ti1 Ti3 3.1508(6) . ?
O1 C3 1.417(3) . ?
Ti2 O22 1.764(2) . ?
Ti2 O18 1.779(2) . ?
Ti2 O60 1.8557(15) . ?
Ti2 O38 1.9952(16) . ?
Ti2 O11 2.0531(18) . ?
Ti2 Ti3 3.0744(6) . ?
C2 C3 1.519(4) . ?
Ti3 O44 1.8025(16) . ?
Ti3 O48 1.8082(17) . ?
Ti3 O26 2.0044(16) . ?
Ti3 O60 2.0046(15) . ?
Ti3 O38 2.0221(16) . ?
Ti3 O32 2.1630(16) . ?
C3 C4 1.515(4) . ?
O5 C7 1.421(3) . ?
C6 C7 1.508(5) . ?
C7 C8 1.494(5) . ?
O9 C10 1.257(3) . ?
C10 O11 1.256(3) . ?
C10 C12 1.503(3) . ?
C12 C13 1.388(4) . ?
C12 C17 1.394(3) . ?
C13 C14 1.387(4) . ?
C14 C15 1.376(4) . ?
C15 C16 1.374(4) . ?
C16 C17 1.389(4) . ?
O18 C20 1.361(4) . ?
C19 C20 1.406(6) . ?
C20 C21 1.415(7) . ?
O22 C24 1.374(4) . ?
C23 C24 1.363(7) . ?
C24 C25 1.370(7) . ?
O26 C28 1.444(3) . ?
C27 C28 1.516(4) . ?
C28 C29 1.512(4) . ?
O30 C31 1.267(3) . ?
C31 O32 1.256(3) . ?
C31 C32 1.506(3) . ?
C32 C37 1.383(3) . ?
C32 C33 1.394(3) . ?
C33 C34 1.385(4) . ?
C34 C35 1.381(5) . ?
C35 C36 1.382(5) . ?
C36 C37 1.390(4) . ?
O38 C40 1.444(3) . ?
C39 C40 1.512(4) . ?
C40 C41 1.502(4) . ?
O44 C46 1.422(3) . ?
C45 C46 1.499(4) . ?
C46 C47 1.508(4) . ?
O48 C50 1.433(3) . ?
C49 C50 1.503(5) . ?
C50 C51 1.480(5) . ?
